data_9000131
loop_
_publ_author_name
'Appleman, D. E.'
'Evans, H. T.'

_publ_section_title
;
 The crystal structures of synthetic anhydrous carnotite, K2(UO2)2V2O8, and
 its cesium analogue, Cs2(UO2)2V2O8
;
_journal_name_full 'American Mineralogist'
_journal_page_first 825
_journal_page_last 842
_journal_volume 50
_journal_year 1965
_chemical_formula_sum 'Cs O6 U V'
_chemical_name_mineral Margaritasite
_space_group_IT_number 14
_symmetry_space_group_name_Hall '-P 2yab'
_symmetry_space_group_name_H-M 'P 1 21/a 1'
_cell_angle_alpha 90
_cell_angle_beta 106.08
_cell_angle_gamma 90
_cell_length_a 10.51
_cell_length_b 8.45
_cell_length_c 7.32
_cell_formula_units_Z 4
_cell_volume 624.652
_database_code_amcsd 0000135
_exptl_crystal_density_diffrn 5.507
_cod_original_formula_sum 'Cs U V O6'
_cod_database_code 9000131

loop_
_space_group_symop_operation_xyz
x,y,z
1/2+x,1/2-y,z
1/2-x,1/2+y,-z
-x,-y,-z

loop_
_atom_site_label
_atom_site_fract_x
_atom_site_fract_y
_atom_site_fract_z
_atom_site_U_iso_or_equiv
Cs 0.63580 0.76810 0.45760 0.01849
U 0.68130 0.47950 0.98730 0.00253
V 0.94400 0.64950 0.89590 0.00025
O1 0.62380 0.43820 0.74150 0.01621
O2 0.74060 0.52260 0.23300 0.01153
O3 0.50980 0.65250 0.96670 0.00279
O4 0.93470 0.63420 0.66030 0.01798
O5 0.89530 0.44240 0.98200 0.00798
O6 0.77860 0.70770 0.94180 0.00950

loop_
_cod_related_entry_id
_cod_related_entry_database
_cod_related_entry_code
1 AMCSD 0000135
